data_4349521
loop_
_publ_author_name
'Audran, G\'erard'
'Bagryanskaya, Elena'
'Bagryanskaya, Irina'
'Br\'emond, Paul'
'Edeleva, Mariya'
'Marque, Sylvain R. A.'
'Parkhomenko, Dmitriy'
'Tretyakov, Evgeny'
'Zhivetyeva, Svetlana'

_publ_section_title
;
 C--ON bond homolysis of alkoxyamines triggered by paramagnetic copper(ii)
 salts
;
_journal_issue 11
_journal_name_full 'Inorganic Chemistry Frontiers'
_journal_page_first 1464
_journal_paper_doi 10.1039/C6QI00277C
_journal_volume 3
_journal_year 2016
_chemical_formula_moiety 'C30 H39 Cu F12 N4 O8 P'
_chemical_formula_sum 'C30 H39 Cu F12 N4 O8 P'
_chemical_formula_weight 878.15
_chemical_name_systematic
; 
 Catena{(diethyl-(2,2-dimethyl-1-(tert-butyl-(1-(pyridine-4-yl)ethoxy)amino)
 propyl)phosphonate-N,O)bis(1,1,1,5,5,5-hexafluoropentane-2,4-
 dionato)copper} 
;
_space_group_IT_number 14
_space_group_name_Hall '-P 2ybc'
_space_group_name_H-M_alt 'P 1 21/c 1'
_symmetry_cell_setting monoclinic
_symmetry_space_group_name_H-M 'P 1 21/c 1'
_atom_sites_solution_hydrogens geom
_atom_sites_solution_primary direct
_atom_sites_solution_secondary difmap
_audit_creation_method SHELXL-97
_audit_update_record
;
2016-06-06 deposited with the CCDC.
2016-09-10 downloaded from the CCDC.
;
_cell_angle_alpha 90.00
_cell_angle_beta 98.907(2)
_cell_angle_gamma 90.00
_cell_formula_units_Z 4
_cell_length_a 10.6310(3)
_cell_length_b 11.8915(4)
_cell_length_c 32.1197(11)
_cell_measurement_reflns_used 5389
_cell_measurement_temperature 296(2)
_cell_measurement_theta_max 19.78
_cell_measurement_theta_min 2.49
_cell_volume 4011.6(2)
_computing_cell_refinement 'Bruker SAINT'
_computing_data_collection 'Bruker APEX2'
_computing_data_reduction 'Bruker SAINT'
_computing_molecular_graphics 'Bruker SHELXTL'
_computing_publication_material 'Bruker SHELXTL'
_computing_structure_refinement 'SHELXL-97 (Sheldrick, 2008)'
_computing_structure_solution 'SHELXS-97 (Sheldrick, 2008)'
_diffrn_ambient_temperature 296(2)
_diffrn_measured_fraction_theta_full 0.969
_diffrn_measured_fraction_theta_max 0.969
_diffrn_measurement_device_type 'Bruker APEX-II CCD'
_diffrn_measurement_method '\f and \w scans'
_diffrn_radiation_monochromator graphite
_diffrn_radiation_source 'sealed tube'
_diffrn_radiation_type MoK\a
_diffrn_radiation_wavelength 0.71073
_diffrn_reflns_av_R_equivalents 0.0438
_diffrn_reflns_av_sigmaI/netI 0.0613
_diffrn_reflns_limit_h_max 12
_diffrn_reflns_limit_h_min -12
_diffrn_reflns_limit_k_max 14
_diffrn_reflns_limit_k_min -12
_diffrn_reflns_limit_l_max 38
_diffrn_reflns_limit_l_min -38
_diffrn_reflns_number 25482
_diffrn_reflns_theta_full 25.12
_diffrn_reflns_theta_max 25.12
_diffrn_reflns_theta_min 1.28
_diffrn_standards_number 0
_exptl_absorpt_coefficient_mu 0.686
_exptl_absorpt_correction_T_max 0.8620
_exptl_absorpt_correction_T_min 0.8327
_exptl_absorpt_correction_type multi-scan
_exptl_absorpt_process_details SADABS
_exptl_crystal_colour green
_exptl_crystal_density_diffrn 1.454
_exptl_crystal_density_method 'not measured'
_exptl_crystal_description needle
_exptl_crystal_F_000 1796
_exptl_crystal_size_max 0.70
_exptl_crystal_size_mid 0.07
_exptl_crystal_size_min 0.02
_refine_diff_density_max 0.515
_refine_diff_density_min -0.499
_refine_diff_density_rms 0.092
_refine_ls_extinction_method none
_refine_ls_goodness_of_fit_ref 1.082
_refine_ls_hydrogen_treatment constr
_refine_ls_matrix_type full
_refine_ls_number_parameters 487
_refine_ls_number_reflns 6943
_refine_ls_number_restraints 0
_refine_ls_restrained_S_all 1.082
_refine_ls_R_factor_all 0.1192
_refine_ls_R_factor_gt 0.0649
_refine_ls_shift/su_max 0.001
_refine_ls_shift/su_mean 0.000
_refine_ls_structure_factor_coef Fsqd
_refine_ls_weighting_details 'calc w=1/[\s^2^(Fo^2^)+(0.1017P)^2^+2.3024P] where P=(Fo^2^+2Fc^2^)/3'
_refine_ls_weighting_scheme calc
_refine_ls_wR_factor_gt 0.1661
_refine_ls_wR_factor_ref 0.1993
_reflns_number_gt 4262
_reflns_number_total 7159
_reflns_threshold_expression >2sigma(I)
_cod_data_source_file c6qi00277c2.cif
_cod_data_source_block RRSS_7
_cod_depositor_comments
;
The following automatic conversions were performed:

data item '_symmetry_cell_setting' value 'Monoclinic' was changed to
'monoclinic' in accordance with the
/home/saulius/struct/COD-crude-data/automatic-downloads/DataCite-retrospective/RSC/depositions/lib/dictionaries/cif_core.dic
dictionary named 'cif_core.dic' version 2.4.2 last updated on
2011-04-26.

Automatic conversion script
Id: cif_fix_values 6909 2019-04-08 15:41:33Z antanas 
;
_cod_original_sg_symbol_H-M 'P2(1)/c  '
_cod_database_code 4349521

loop_
_symmetry_equiv_pos_as_xyz
'x, y, z'
'-x, y+1/2, -z+1/2'
'-x, -y, -z'
'x, -y-1/2, z-1/2'

loop_
_atom_site_label
_atom_site_type_symbol
_atom_site_fract_x
_atom_site_fract_y
_atom_site_fract_z
_atom_site_U_iso_or_equiv
_atom_site_adp_type
_atom_site_occupancy
_atom_site_symmetry_multiplicity
_atom_site_calc_flag
_atom_site_refinement_flags
Cu1 Cu 0.64794(5) 0.18621(5) 0.132477(19) 0.0497(2) Uani 1 1 d .
P1 P 0.68769(12) 0.49170(11) 0.13378(5) 0.0520(4) Uani 1 1 d .
F10 F 0.4883(6) -0.2044(4) 0.1063(2) 0.151(2) Uani 1 1 d .
F9 F 0.2590(6) 0.3196(5) 0.1487(3) 0.206(4) Uani 1 1 d .
F8 F 0.1800(4) 0.1779(4) 0.1700(2) 0.157(2) Uani 1 1 d .
F7 F 0.3161(5) 0.2662(6) 0.2075(2) 0.183(3) Uani 1 1 d .
O6 O 0.7178(3) 0.3710(3) 0.13751(12) 0.0586(10) Uani 1 1 d .
C26 C 0.9585(5) 0.4307(5) 0.09179(18) 0.0677(16) Uani 1 1 d .
H26A H 1.0249 0.4604 0.1125 0.102 Uiso 1 1 calc R
H26B H 0.9948 0.4017 0.0684 0.102 Uiso 1 1 calc R
H26C H 0.9152 0.3713 0.1041 0.102 Uiso 1 1 calc R
C21 C 0.8538(8) 0.8262(5) 0.1149(2) 0.103(3) Uani 1 1 d .
H21A H 0.9181 0.8145 0.0975 0.155 Uiso 1 1 calc R
H21B H 0.8508 0.9045 0.1221 0.155 Uiso 1 1 calc R
H21C H 0.7725 0.8034 0.1000 0.155 Uiso 1 1 calc R
C17 C 1.0139(5) 0.3968(4) 0.20387(18) 0.0599(15) Uani 1 1 d .
H17A H 1.0942 0.3603 0.2125 0.090 Uiso 1 1 calc R
H17B H 0.9712 0.3622 0.1786 0.090 Uiso 1 1 calc R
H17C H 0.9622 0.3898 0.2257 0.090 Uiso 1 1 calc R
O2 O 0.7899(3) 0.1483(3) 0.10200(12) 0.0582(9) Uani 1 1 d .
F6 F 0.8976(6) 0.0042(5) 0.0314(2) 0.181(3) Uani 1 1 d .
F5 F 0.9363(6) 0.1704(5) 0.0209(2) 0.191(3) Uani 1 1 d .
F4 F 0.9976(5) 0.0953(8) 0.0768(2) 0.199(4) Uani 1 1 d .
O4 O 0.4955(3) 0.2192(3) 0.15902(11) 0.0561(9) Uani 1 1 d .
C5 C 0.3645(5) 0.0565(5) 0.1413(2) 0.0698(16) Uani 1 1 d .
H5A H 0.2810 0.0314 0.1395 0.084 Uiso 1 1 calc R
O3 O 0.5670(4) -0.0019(3) 0.12822(13) 0.0731(11) Uani 1 1 d .
O8 O 0.6513(3) 0.5415(3) 0.17538(13) 0.0677(11) Uani 1 1 d .
O7 O 0.5673(3) 0.5241(3) 0.10111(13) 0.0737(11) Uani 1 1 d .
C20 C 1.0136(7) 0.7964(5) 0.1780(2) 0.090(2) Uani 1 1 d .
H20A H 1.0776 0.7840 0.1605 0.135 Uiso 1 1 calc R
H20B H 1.0352 0.7552 0.2039 0.135 Uiso 1 1 calc R
H20C H 1.0091 0.8752 0.1842 0.135 Uiso 1 1 calc R
O5 O 0.9129(3) 0.5699(2) 0.18294(10) 0.0425(8) Uani 1 1 d .
F2 F 0.4421(7) 0.1241(6) -0.0206(2) 0.202(3) Uani 1 1 d .
C23 C 0.8650(5) 0.5230(5) 0.07665(17) 0.0602(14) Uani 1 1 d .
C25 C 0.7609(7) 0.4723(6) 0.04362(19) 0.088(2) Uani 1 1 d .
H25A H 0.7000 0.5295 0.0335 0.132 Uiso 1 1 calc R
H25B H 0.7189 0.4126 0.0562 0.132 Uiso 1 1 calc R
H25C H 0.7985 0.4431 0.0206 0.132 Uiso 1 1 calc R
C19 C 0.7839(7) 0.7756(5) 0.1824(2) 0.089(2) Uani 1 1 d .
H19A H 0.7778 0.8545 0.1882 0.134 Uiso 1 1 calc R
H19B H 0.8056 0.7354 0.2085 0.134 Uiso 1 1 calc R
H19C H 0.7036 0.7491 0.1680 0.134 Uiso 1 1 calc R
C4 C 0.3913(5) 0.1643(5) 0.15462(18) 0.0599(15) Uani 1 1 d .
C6 C 0.4553(6) -0.0182(5) 0.13025(19) 0.0672(16) Uani 1 1 d .
C10 C 0.4069(9) -0.1385(8) 0.1197(4) 0.117(3) Uani 1 1 d .
F11 F 0.3706(11) -0.1869(5) 0.1500(3) 0.245(6) Uani 1 1 d .
F12 F 0.3104(7) -0.1409(5) 0.0899(3) 0.216(4) Uani 1 1 d .
C9 C 0.2838(6) 0.2305(7) 0.1683(3) 0.089(2) Uani 1 1 d .
C29 C 0.6800(7) 0.4876(7) 0.2160(2) 0.100(2) Uani 1 1 d .
H29A H 0.7183 0.4148 0.2125 0.120 Uiso 1 1 calc R
H29B H 0.7417 0.5328 0.2341 0.120 Uiso 1 1 calc R
C30 C 0.5708(8) 0.4726(11) 0.2357(3) 0.170(5) Uani 1 1 d .
H30A H 0.5949 0.4366 0.2625 0.255 Uiso 1 1 calc R
H30B H 0.5101 0.4266 0.2181 0.255 Uiso 1 1 calc R
H30C H 0.5335 0.5445 0.2397 0.255 Uiso 1 1 calc R
C27 C 0.4450(6) 0.4783(7) 0.1036(3) 0.115(3) Uani 1 1 d .
H27A H 0.4463 0.3987 0.0972 0.138 Uiso 1 1 calc R
H27B H 0.4288 0.4856 0.1324 0.138 Uiso 1 1 calc R
C28 C 0.3473(7) 0.5267(8) 0.0776(4) 0.161(5) Uani 1 1 d .
H28A H 0.2688 0.4910 0.0813 0.242 Uiso 1 1 calc R
H28B H 0.3608 0.5183 0.0489 0.242 Uiso 1 1 calc R
H28C H 0.3431 0.6052 0.0842 0.242 Uiso 1 1 calc R
C22 C 0.8051(5) 0.5809(4) 0.11285(15) 0.0484(12) Uani 1 1 d .
H22A H 0.7552 0.6436 0.0991 0.058 Uiso 1 1 calc R
C24 C 0.9350(7) 0.6129(6) 0.0545(2) 0.095(2) Uani 1 1 d .
H24A H 0.8770 0.6725 0.0446 0.142 Uiso 1 1 calc R
H24B H 0.9672 0.5797 0.0311 0.142 Uiso 1 1 calc R
H24C H 1.0045 0.6428 0.0741 0.142 Uiso 1 1 calc R
N2 N 0.9040(4) 0.6348(3) 0.14401(12) 0.0453(10) Uani 1 1 d .
C18 C 0.8854(6) 0.7566(4) 0.15526(19) 0.0636(15) Uani 1 1 d .
C16 C 1.0360(4) 0.5206(4) 0.19565(16) 0.0445(12) Uani 1 1 d .
H16A H 1.0871 0.5281 0.1729 0.053 Uiso 1 1 calc R
C3 C 0.7805(6) 0.1355(4) 0.0632(2) 0.0606(15) Uani 1 1 d .
C8 C 0.9034(8) 0.1035(7) 0.0479(3) 0.096(2) Uani 1 1 d .
C2 C 0.6742(7) 0.1491(6) 0.0334(2) 0.0796(19) Uani 1 1 d .
H2A H 0.6806 0.1347 0.0053 0.096 Uiso 1 1 calc R
C1 C 0.5591(6) 0.1830(5) 0.0432(2) 0.0669(16) Uani 1 1 d .
C7 C 0.4462(10) 0.1959(10) 0.0087(3) 0.116(3) Uani 1 1 d .
F3 F 0.3442(7) 0.1933(14) 0.0209(2) 0.336(9) Uani 1 1 d .
F1 F 0.4477(9) 0.2873(7) -0.0107(3) 0.249(5) Uani 1 1 d .
O1 O 0.5357(3) 0.2095(3) 0.07896(12) 0.0640(10) Uani 1 1 d .
N1 N 1.2465(3) 0.6461(3) 0.31220(13) 0.0458(10) Uani 1 1 d .
C13 C 1.1065(4) 0.5718(4) 0.23560(15) 0.0426(11) Uani 1 1 d .
C15 C 1.1204(4) 0.6321(4) 0.30746(15) 0.0412(11) Uani 1 1 d .
H15A H 1.0790 0.6468 0.3303 0.049 Uiso 1 1 calc R
C14 C 1.0487(4) 0.5968(4) 0.27034(15) 0.0451(12) Uani 1 1 d .
H14A H 0.9609 0.5898 0.2686 0.054 Uiso 1 1 calc R
C12 C 1.2352(5) 0.5864(6) 0.24068(19) 0.080(2) Uani 1 1 d .
H12A H 1.2789 0.5714 0.2184 0.096 Uiso 1 1 calc R
C11 C 1.3008(5) 0.6228(6) 0.2784(2) 0.083(2) Uani 1 1 d .
H11A H 1.3885 0.6318 0.2806 0.099 Uiso 1 1 calc R

loop_
_atom_site_aniso_label
_atom_site_aniso_U_11
_atom_site_aniso_U_22
_atom_site_aniso_U_33
_atom_site_aniso_U_23
_atom_site_aniso_U_13
_atom_site_aniso_U_12
Cu1 0.0379(3) 0.0662(4) 0.0444(4) 0.0047(3) 0.0039(3) 0.0104(3)
P1 0.0401(7) 0.0541(9) 0.0581(9) -0.0012(7) -0.0044(6) 0.0047(6)
F10 0.140(4) 0.098(3) 0.220(7) -0.058(4) 0.045(4) -0.019(3)
F9 0.148(5) 0.175(5) 0.332(10) 0.151(6) 0.154(6) 0.123(4)
F8 0.063(3) 0.154(4) 0.273(8) -0.036(4) 0.084(4) -0.005(3)
F7 0.112(4) 0.252(7) 0.189(6) -0.100(6) 0.041(4) 0.051(4)
O6 0.050(2) 0.055(2) 0.068(3) 0.0031(18) 0.0006(18) -0.0017(17)
C26 0.067(4) 0.073(4) 0.064(4) -0.016(3) 0.013(3) 0.009(3)
C21 0.164(8) 0.049(4) 0.086(5) 0.011(3) -0.014(5) 0.005(4)
C17 0.069(4) 0.047(3) 0.058(4) -0.007(3) -0.007(3) 0.015(3)
O2 0.053(2) 0.074(2) 0.048(2) 0.0009(19) 0.0111(18) 0.0101(17)
F6 0.183(6) 0.134(4) 0.254(7) -0.070(5) 0.126(6) 0.015(4)
F5 0.186(6) 0.186(6) 0.240(7) 0.092(5) 0.157(6) 0.054(4)
F4 0.078(3) 0.391(11) 0.135(5) -0.048(6) 0.039(4) 0.066(5)
O4 0.0366(19) 0.075(2) 0.057(2) -0.0035(18) 0.0072(16) 0.0113(17)
C5 0.049(3) 0.079(4) 0.084(5) -0.002(4) 0.015(3) -0.001(3)
O3 0.059(3) 0.069(3) 0.092(3) -0.007(2) 0.016(2) 0.005(2)
O8 0.049(2) 0.081(3) 0.073(3) -0.005(2) 0.010(2) 0.0123(18)
O7 0.046(2) 0.078(3) 0.087(3) 0.005(2) -0.020(2) 0.0026(18)
C20 0.109(5) 0.047(3) 0.106(6) -0.010(3) -0.008(5) -0.015(3)
O5 0.0376(17) 0.0443(18) 0.043(2) 0.0023(15) -0.0006(15) 0.0074(14)
F2 0.237(8) 0.186(6) 0.137(5) -0.045(5) -0.113(5) 0.014(5)
C23 0.070(4) 0.067(4) 0.041(3) -0.006(3) 0.004(3) 0.001(3)
C25 0.105(5) 0.099(5) 0.051(4) -0.019(4) -0.014(4) 0.009(4)
C19 0.117(6) 0.050(3) 0.102(6) -0.012(4) 0.022(5) 0.023(4)
C4 0.039(3) 0.086(4) 0.055(4) 0.010(3) 0.007(3) 0.017(3)
C6 0.063(4) 0.069(4) 0.069(4) -0.001(3) 0.009(3) -0.003(3)
C10 0.080(6) 0.099(6) 0.176(10) -0.044(7) 0.033(6) -0.026(5)
F11 0.408(14) 0.116(4) 0.260(10) -0.052(5) 0.206(11) -0.123(6)
F12 0.163(6) 0.139(5) 0.308(11) -0.076(6) -0.083(7) -0.018(4)
C9 0.054(4) 0.105(6) 0.113(7) -0.009(5) 0.028(4) 0.016(4)
C29 0.077(5) 0.143(7) 0.085(5) -0.009(5) 0.028(4) -0.008(4)
C30 0.100(7) 0.320(15) 0.099(7) -0.022(8) 0.047(6) -0.036(8)
C27 0.046(4) 0.112(6) 0.173(9) 0.030(6) -0.026(5) 0.002(4)
C28 0.066(5) 0.144(8) 0.250(13) 0.057(8) -0.050(6) -0.002(5)
C22 0.048(3) 0.051(3) 0.042(3) 0.004(2) -0.006(2) 0.011(2)
C24 0.128(6) 0.094(5) 0.070(5) -0.005(4) 0.041(5) -0.006(4)
N2 0.054(2) 0.036(2) 0.044(3) 0.0031(19) -0.001(2) 0.0018(18)
C18 0.089(4) 0.038(3) 0.061(4) -0.001(3) 0.001(3) 0.006(3)
C16 0.037(2) 0.046(3) 0.049(3) -0.010(2) 0.000(2) 0.008(2)
C3 0.076(4) 0.054(3) 0.055(4) -0.003(3) 0.022(3) 0.004(3)
C8 0.103(6) 0.106(6) 0.088(6) -0.009(5) 0.049(5) 0.020(5)
C2 0.101(5) 0.096(5) 0.041(4) -0.011(3) 0.010(4) 0.008(4)
C1 0.084(4) 0.062(4) 0.049(4) -0.001(3) -0.007(3) -0.002(3)
C7 0.112(7) 0.160(9) 0.063(5) -0.023(6) -0.027(5) 0.019(6)
F3 0.082(4) 0.82(3) 0.092(5) -0.003(9) -0.039(4) -0.004(8)
F1 0.305(11) 0.172(6) 0.211(8) 0.044(6) -0.146(8) 0.057(6)
O1 0.058(2) 0.075(3) 0.055(3) 0.002(2) -0.0045(19) 0.0138(19)
N1 0.030(2) 0.060(3) 0.047(3) -0.006(2) 0.0061(18) -0.0039(18)
C13 0.036(2) 0.044(3) 0.046(3) -0.002(2) 0.002(2) 0.004(2)
C15 0.038(3) 0.044(3) 0.043(3) -0.001(2) 0.008(2) 0.002(2)
C14 0.032(2) 0.054(3) 0.049(3) -0.002(2) 0.003(2) 0.003(2)
C12 0.043(3) 0.143(6) 0.056(4) -0.040(4) 0.014(3) -0.007(3)
C11 0.035(3) 0.144(6) 0.070(4) -0.039(4) 0.012(3) -0.021(3)

loop_
_atom_type_symbol
_atom_type_description
_atom_type_scat_dispersion_real
_atom_type_scat_dispersion_imag
_atom_type_scat_source
C C 0.0033 0.0016 'International Tables Vol C Tables 4.2.6.8 and 6.1.1.4'
N N 0.0061 0.0033 'International Tables Vol C Tables 4.2.6.8 and 6.1.1.4'
O O 0.0106 0.0060 'International Tables Vol C Tables 4.2.6.8 and 6.1.1.4'
F F 0.0171 0.0103 'International Tables Vol C Tables 4.2.6.8 and 6.1.1.4'
P P 0.1023 0.0942 'International Tables Vol C Tables 4.2.6.8 and 6.1.1.4'
Cu Cu 0.3201 1.2651 'International Tables Vol C Tables 4.2.6.8 and 6.1.1.4'
H H 0.0000 0.0000 'International Tables Vol C Tables 4.2.6.8 and 6.1.1.4'

loop_
_geom_angle_atom_site_label_1
_geom_angle_atom_site_label_2
_geom_angle_atom_site_label_3
_geom_angle
_geom_angle_site_symmetry_1
_geom_angle_site_symmetry_3
O1 Cu1 O2 90.32(16) . .
O1 Cu1 O4 85.52(15) . .
O2 Cu1 O4 175.20(15) . .
O1 Cu1 N1 173.75(16) . 2_745
O2 Cu1 N1 91.10(15) . 2_745
O4 Cu1 N1 92.78(15) . 2_745
O1 Cu1 O6 94.13(14) . .
O2 Cu1 O6 89.43(14) . .
O4 Cu1 O6 93.26(14) . .
N1 Cu1 O6 91.97(14) 2_745 .
O1 Cu1 O3 85.26(15) . .
O2 Cu1 O3 93.07(14) . .
O4 Cu1 O3 84.20(14) . .
N1 Cu1 O3 88.59(15) 2_745 .
O6 Cu1 O3 177.43(13) . .
O6 P1 O8 112.3(2) . .
O6 P1 O7 116.0(2) . .
O8 P1 O7 101.2(2) . .
O6 P1 C22 116.1(2) . .
O8 P1 C22 111.4(2) . .
O7 P1 C22 98.2(2) . .
P1 O6 Cu1 148.9(2) . .
C23 C26 H26A 109.5 . .
C23 C26 H26B 109.5 . .
H26A C26 H26B 109.5 . .
C23 C26 H26C 109.5 . .
H26A C26 H26C 109.5 . .
H26B C26 H26C 109.5 . .
C18 C21 H21A 109.5 . .
C18 C21 H21B 109.5 . .
H21A C21 H21B 109.5 . .
C18 C21 H21C 109.5 . .
H21A C21 H21C 109.5 . .
H21B C21 H21C 109.5 . .
C16 C17 H17A 109.5 . .
C16 C17 H17B 109.5 . .
H17A C17 H17B 109.5 . .
C16 C17 H17C 109.5 . .
H17A C17 H17C 109.5 . .
H17B C17 H17C 109.5 . .
C3 O2 Cu1 125.2(4) . .
C4 O4 Cu1 127.2(3) . .
C4 C5 C6 123.8(5) . .
C4 C5 H5A 118.1 . .
C6 C5 H5A 118.1 . .
C6 O3 Cu1 119.4(4) . .
C29 O8 P1 124.0(4) . .
C27 O7 P1 121.6(4) . .
C18 C20 H20A 109.5 . .
C18 C20 H20B 109.5 . .
H20A C20 H20B 109.5 . .
C18 C20 H20C 109.5 . .
H20A C20 H20C 109.5 . .
H20B C20 H20C 109.5 . .
C16 O5 N2 113.3(3) . .
C26 C23 C25 107.8(5) . .
C26 C23 C24 108.2(5) . .
C25 C23 C24 107.6(5) . .
C26 C23 C22 113.7(4) . .
C25 C23 C22 110.7(5) . .
C24 C23 C22 108.6(5) . .
C23 C25 H25A 109.5 . .
C23 C25 H25B 109.5 . .
H25A C25 H25B 109.5 . .
C23 C25 H25C 109.5 . .
H25A C25 H25C 109.5 . .
H25B C25 H25C 109.5 . .
C18 C19 H19A 109.5 . .
C18 C19 H19B 109.5 . .
H19A C19 H19B 109.5 . .
C18 C19 H19C 109.5 . .
H19A C19 H19C 109.5 . .
H19B C19 H19C 109.5 . .
O4 C4 C5 130.5(5) . .
O4 C4 C9 112.7(5) . .
C5 C4 C9 116.7(5) . .
O3 C6 C5 129.2(6) . .
O3 C6 C10 115.6(6) . .
C5 C6 C10 115.2(6) . .
F11 C10 F10 106.6(10) . .
F11 C10 F12 105.2(9) . .
F10 C10 F12 103.7(9) . .
F11 C10 C6 113.2(9) . .
F10 C10 C6 114.8(7) . .
F12 C10 C6 112.5(9) . .
F9 C9 F8 108.9(7) . .
F9 C9 F7 102.3(8) . .
F8 C9 F7 102.4(7) . .
F9 C9 C4 114.1(7) . .
F8 C9 C4 117.1(7) . .
F7 C9 C4 110.3(6) . .
C30 C29 O8 112.7(7) . .
C30 C29 H29A 109.0 . .
O8 C29 H29A 109.0 . .
C30 C29 H29B 109.0 . .
O8 C29 H29B 109.0 . .
H29A C29 H29B 107.8 . .
C29 C30 H30A 109.5 . .
C29 C30 H30B 109.5 . .
H30A C30 H30B 109.5 . .
C29 C30 H30C 109.5 . .
H30A C30 H30C 109.5 . .
H30B C30 H30C 109.5 . .
C28 C27 O7 114.9(7) . .
C28 C27 H27A 108.5 . .
O7 C27 H27A 108.5 . .
C28 C27 H27B 108.5 . .
O7 C27 H27B 108.5 . .
H27A C27 H27B 107.5 . .
C27 C28 H28A 109.5 . .
C27 C28 H28B 109.5 . .
H28A C28 H28B 109.5 . .
C27 C28 H28C 109.5 . .
H28A C28 H28C 109.5 . .
H28B C28 H28C 109.5 . .
N2 C22 C23 111.3(4) . .
N2 C22 P1 116.9(3) . .
C23 C22 P1 113.2(4) . .
N2 C22 H22A 104.7 . .
C23 C22 H22A 104.7 . .
P1 C22 H22A 104.7 . .
C23 C24 H24A 109.5 . .
C23 C24 H24B 109.5 . .
H24A C24 H24B 109.5 . .
C23 C24 H24C 109.5 . .
H24A C24 H24C 109.5 . .
H24B C24 H24C 109.5 . .
O5 N2 C22 107.2(3) . .
O5 N2 C18 107.2(3) . .
C22 N2 C18 118.1(4) . .
C19 C18 N2 114.5(5) . .
C19 C18 C20 110.1(5) . .
N2 C18 C20 105.8(4) . .
C19 C18 C21 109.0(5) . .
N2 C18 C21 109.6(5) . .
C20 C18 C21 107.6(5) . .
O5 C16 C13 112.8(3) . .
O5 C16 C17 106.6(4) . .
C13 C16 C17 108.2(4) . .
O5 C16 H16A 109.7 . .
C13 C16 H16A 109.7 . .
C17 C16 H16A 109.7 . .
O2 C3 C2 127.9(6) . .
O2 C3 C8 114.7(6) . .
C2 C3 C8 117.5(6) . .
F4 C8 F5 106.4(9) . .
F4 C8 F6 102.3(8) . .
F5 C8 F6 107.2(7) . .
F4 C8 C3 114.0(7) . .
F5 C8 C3 114.1(7) . .
F6 C8 C3 111.9(7) . .
C1 C2 C3 122.8(6) . .
C1 C2 H2A 118.6 . .
C3 C2 H2A 118.6 . .
O1 C1 C2 126.6(6) . .
O1 C1 C7 113.5(7) . .
C2 C1 C7 119.9(7) . .
F3 C7 F1 105.3(11) . .
F3 C7 F2 107.1(11) . .
F1 C7 F2 102.5(9) . .
F3 C7 C1 114.2(9) . .
F1 C7 C1 112.5(9) . .
F2 C7 C1 114.1(8) . .
C1 O1 Cu1 126.2(4) . .
C11 N1 C15 115.7(4) . .
C11 N1 Cu1 121.1(3) . 2_755
C15 N1 Cu1 123.0(3) . 2_755
C12 C13 C14 116.0(5) . .
C12 C13 C16 120.6(4) . .
C14 C13 C16 123.2(4) . .
N1 C15 C14 123.2(4) . .
N1 C15 H15A 118.4 . .
C14 C15 H15A 118.4 . .
C15 C14 C13 120.5(4) . .
C15 C14 H14A 119.8 . .
C13 C14 H14A 119.8 . .
C13 C12 C11 120.6(5) . .
C13 C12 H12A 119.7 . .
C11 C12 H12A 119.7 . .
N1 C11 C12 124.0(5) . .
N1 C11 H11A 118.0 . .
C12 C11 H11A 118.0 . .

loop_
_geom_bond_atom_site_label_1
_geom_bond_atom_site_label_2
_geom_bond_distance
_geom_bond_site_symmetry_2
Cu1 O1 1.954(4) .
Cu1 O2 1.974(3) .
Cu1 O4 1.984(3) .
Cu1 N1 2.007(4) 2_745
Cu1 O6 2.317(3) .
Cu1 O3 2.393(4) .
P1 O6 1.472(4) .
P1 O8 1.563(4) .
P1 O7 1.572(4) .
P1 C22 1.843(5) .
F10 C10 1.290(9) .
F9 C9 1.241(9) .
F8 C9 1.276(8) .
F7 C9 1.324(9) .
C26 C23 1.510(8) .
C26 H26A 0.9600 .
C26 H26B 0.9600 .
C26 H26C 0.9600 .
C21 C18 1.530(8) .
C21 H21A 0.9600 .
C21 H21B 0.9600 .
C21 H21C 0.9600 .
C17 C16 1.520(7) .
C17 H17A 0.9600 .
C17 H17B 0.9600 .
C17 H17C 0.9600 .
O2 C3 1.244(6) .
F6 C8 1.292(9) .
F5 C8 1.264(9) .
F4 C8 1.260(9) .
O4 C4 1.274(6) .
C5 C4 1.368(8) .
C5 C6 1.397(8) .
C5 H5A 0.9300 .
O3 C6 1.216(6) .
O8 C29 1.443(8) .
O7 C27 1.424(7) .
C20 C18 1.520(8) .
C20 H20A 0.9600 .
C20 H20B 0.9600 .
C20 H20C 0.9600 .
O5 C16 1.434(5) .
O5 N2 1.460(5) .
F2 C7 1.268(10) .
C23 C25 1.533(8) .
C23 C24 1.538(8) .
C23 C22 1.569(7) .
C25 H25A 0.9600 .
C25 H25B 0.9600 .
C25 H25C 0.9600 .
C19 C18 1.506(8) .
C19 H19A 0.9600 .
C19 H19B 0.9600 .
C19 H19C 0.9600 .
C4 C9 1.508(8) .
C6 C10 1.540(10) .
C10 F11 1.241(12) .
C10 F12 1.292(11) .
C29 C30 1.416(9) .
C29 H29A 0.9700 .
C29 H29B 0.9700 .
C30 H30A 0.9600 .
C30 H30B 0.9600 .
C30 H30C 0.9600 .
C27 C28 1.357(9) .
C27 H27A 0.9700 .
C27 H27B 0.9700 .
C28 H28A 0.9600 .
C28 H28B 0.9600 .
C28 H28C 0.9600 .
C22 N2 1.481(6) .
C22 H22A 0.9800 .
C24 H24A 0.9600 .
C24 H24B 0.9600 .
C24 H24C 0.9600 .
N2 C18 1.513(6) .
C16 C13 1.511(6) .
C16 H16A 0.9800 .
C3 C2 1.373(9) .
C3 C8 1.515(9) .
C2 C1 1.371(9) .
C2 H2A 0.9300 .
C1 O1 1.253(7) .
C1 C7 1.510(10) .
C7 F3 1.210(11) .
C7 F1 1.254(12) .
N1 C11 1.334(7) .
N1 C15 1.336(6) .
N1 Cu1 2.007(4) 2_755
C13 C12 1.363(7) .
C13 C14 1.387(6) .
C15 C14 1.377(6) .
C15 H15A 0.9300 .
C14 H14A 0.9300 .
C12 C11 1.372(8) .
C12 H12A 0.9300 .
C11 H11A 0.9300 .

loop_
_geom_torsion_atom_site_label_1
_geom_torsion_atom_site_label_2
_geom_torsion_atom_site_label_3
_geom_torsion_atom_site_label_4
_geom_torsion
_geom_torsion_site_symmetry_1
O8 P1 O6 Cu1 87.0(5) .
O7 P1 O6 Cu1 -28.7(5) .
C22 P1 O6 Cu1 -143.2(4) .
O1 Cu1 O6 P1 44.6(5) .
O2 Cu1 O6 P1 134.9(5) .
O4 Cu1 O6 P1 -41.2(5) .
N1 Cu1 O6 P1 -134.1(5) 2_745
O3 Cu1 O6 P1 -32(3) .
O1 Cu1 O2 C3 -7.6(4) .
O4 Cu1 O2 C3 22(2) .
N1 Cu1 O2 C3 166.3(4) 2_745
O6 Cu1 O2 C3 -101.8(4) .
O3 Cu1 O2 C3 77.6(4) .
O1 Cu1 O4 C4 61.4(4) .
O2 Cu1 O4 C4 31(2) .
N1 Cu1 O4 C4 -112.5(4) 2_745
O6 Cu1 O4 C4 155.3(4) .
O3 Cu1 O4 C4 -24.2(4) .
O1 Cu1 O3 C6 -65.6(5) .
O2 Cu1 O3 C6 -155.7(5) .
O4 Cu1 O3 C6 20.3(5) .
N1 Cu1 O3 C6 113.3(5) 2_745
O6 Cu1 O3 C6 11(3) .
O6 P1 O8 C29 17.6(5) .
O7 P1 O8 C29 141.9(5) .
C22 P1 O8 C29 -114.6(5) .
O6 P1 O7 C27 56.8(6) .
O8 P1 O7 C27 -64.9(6) .
C22 P1 O7 C27 -178.8(5) .
Cu1 O4 C4 C5 20.0(9) .
Cu1 O4 C4 C9 -162.8(5) .
C6 C5 C4 O4 1.5(11) .
C6 C5 C4 C9 -175.7(7) .
Cu1 O3 C6 C5 -10.9(9) .
Cu1 O3 C6 C10 170.0(6) .
C4 C5 C6 O3 -4.0(11) .
C4 C5 C6 C10 175.1(8) .
O3 C6 C10 F11 116.6(10) .
C5 C6 C10 F11 -62.6(12) .
O3 C6 C10 F10 -6.0(13) .
C5 C6 C10 F10 174.8(8) .
O3 C6 C10 F12 -124.3(9) .
C5 C6 C10 F12 56.5(12) .
O4 C4 C9 F9 59.6(10) .
C5 C4 C9 F9 -122.8(8) .
O4 C4 C9 F8 -171.5(7) .
C5 C4 C9 F8 6.1(11) .
O4 C4 C9 F7 -54.9(9) .
C5 C4 C9 F7 122.7(7) .
P1 O8 C29 C30 -125.7(7) .
P1 O7 C27 C28 170.2(7) .
C26 C23 C22 N2 61.1(6) .
C25 C23 C22 N2 -177.4(4) .
C24 C23 C22 N2 -59.5(6) .
C26 C23 C22 P1 -73.1(5) .
C25 C23 C22 P1 48.5(5) .
C24 C23 C22 P1 166.4(4) .
O6 P1 C22 N2 -93.3(4) .
O8 P1 C22 N2 37.0(4) .
O7 P1 C22 N2 142.5(3) .
O6 P1 C22 C23 38.1(4) .
O8 P1 C22 C23 168.4(3) .
O7 P1 C22 C23 -86.1(4) .
C16 O5 N2 C22 118.5(4) .
C16 O5 N2 C18 -113.8(4) .
C23 C22 N2 O5 -110.8(4) .
P1 C22 N2 O5 21.5(4) .
C23 C22 N2 C18 128.3(5) .
P1 C22 N2 C18 -99.5(4) .
O5 N2 C18 C19 -48.0(6) .
C22 N2 C18 C19 73.0(6) .
O5 N2 C18 C20 73.4(5) .
C22 N2 C18 C20 -165.6(5) .
O5 N2 C18 C21 -170.9(5) .
C22 N2 C18 C21 -49.9(7) .
N2 O5 C16 C13 112.1(4) .
N2 O5 C16 C17 -129.2(4) .
Cu1 O2 C3 C2 3.0(8) .
Cu1 O2 C3 C8 -178.4(4) .
O2 C3 C8 F4 -0.4(10) .
C2 C3 C8 F4 178.3(8) .
O2 C3 C8 F5 -122.9(8) .
C2 C3 C8 F5 55.8(10) .
O2 C3 C8 F6 115.1(8) .
C2 C3 C8 F6 -66.2(9) .
O2 C3 C2 C1 1.6(11) .
C8 C3 C2 C1 -176.9(6) .
C3 C2 C1 O1 2.8(11) .
C3 C2 C1 C7 -179.9(8) .
O1 C1 C7 F3 -23.0(15) .
C2 C1 C7 F3 159.4(12) .
O1 C1 C7 F1 97.0(10) .
C2 C1 C7 F1 -80.6(11) .
O1 C1 C7 F2 -146.7(9) .
C2 C1 C7 F2 35.6(14) .
C2 C1 O1 Cu1 -11.2(9) .
C7 C1 O1 Cu1 171.4(6) .
O2 Cu1 O1 C1 11.5(5) .
O4 Cu1 O1 C1 -166.0(5) .
N1 Cu1 O1 C1 -91.6(15) 2_745
O6 Cu1 O1 C1 101.0(5) .
O3 Cu1 O1 C1 -81.5(5) .
O5 C16 C13 C12 -143.7(5) .
C17 C16 C13 C12 98.6(6) .
O5 C16 C13 C14 42.5(6) .
C17 C16 C13 C14 -75.2(5) .
C11 N1 C15 C14 -0.5(7) .
Cu1 N1 C15 C14 -175.3(3) 2_755
N1 C15 C14 C13 1.2(7) .
C12 C13 C14 C15 -1.1(7) .
C16 C13 C14 C15 172.9(4) .
C14 C13 C12 C11 0.5(9) .
C16 C13 C12 C11 -173.7(6) .
C15 N1 C11 C12 -0.1(10) .
Cu1 N1 C11 C12 174.7(6) 2_755
C13 C12 C11 N1 0.1(12) .
